data_4123449
loop_
_publ_author_name
'Zhang, Yue-Biao'
'Furukawa, Hiroyasu'
'Ko, Nakeun'
'Nie, Weixuan'
'Park, Hye Jeong'
'Okajima, Satoshi'
'Cordova, Kyle E.'
'Deng, Hexiang'
'Kim, Jaheon'
'Yaghi, Omar M.'

_publ_section_title
;
 Introduction of functionality, selection of topology, and enhancement of
 gas adsorption in multivariate metal-organic framework-177.
;
_journal_issue 7
_journal_name_full 'Journal of the American Chemical Society'
_journal_page_first 2641
_journal_page_last 2650
_journal_paper_doi 10.1021/ja512311a
_journal_volume 137
_journal_year 2015
_chemical_formula_sum 'C108 H36 F24 N0 O26 Zn8'
_chemical_formula_weight 2728.33
_chemical_name_common MOF-177-F
_chemical_name_systematic
;
 ?
;
_space_group_crystal_system trigonal
_space_group_IT_number 163
_space_group_name_Hall '-P 3 2c'
_space_group_name_H-M_alt 'P -3 1 c'
_symmetry_space_group_name_Hall '-P 3 2c'
_symmetry_space_group_name_H-M 'P -3 1 c'
_atom_sites_solution_hydrogens geom
_audit_creation_method SHELXL-2013
_cell_angle_alpha 90
_cell_angle_beta 90
_cell_angle_gamma 120
_cell_formula_units_Z 4
_cell_length_a 37.227(3)
_cell_length_b 37.227(3)
_cell_length_c 30.149(3)
_cell_measurement_reflns_used 9637
_cell_measurement_temperature 296(2)
_cell_measurement_theta_max 37.959
_cell_measurement_theta_min 2.374
_cell_volume 36184(5)
_computing_cell_refinement 'Bruker SAINT'
_computing_data_collection 'Bruker APEX2'
_computing_data_reduction 'Bruker SAINT'
_computing_molecular_graphics 'Bruker SHELXTL'
_computing_publication_material 'Bruker SHELXTL'
_computing_structure_refinement 'SHELXL-2013 (Sheldrick, 2013)'
_computing_structure_solution 'SHELXS-97 (Sheldrick, 2008)'
_diffrn_ambient_temperature 296(2)
_diffrn_measured_fraction_theta_full 0.278
_diffrn_measured_fraction_theta_max 0.935
_diffrn_measurement_device_type 'Bruker APEX-II CCD'
_diffrn_measurement_method '\f and \w scans'
_diffrn_radiation_source 'fine-focus sealed tube'
_diffrn_radiation_type CuK\a
_diffrn_radiation_wavelength 1.54178
_diffrn_reflns_av_R_equivalents 0.1394
_diffrn_reflns_av_unetI/netI 0.1376
_diffrn_reflns_Laue_measured_fraction_full 0.278
_diffrn_reflns_Laue_measured_fraction_max 0.935
_diffrn_reflns_limit_h_max 28
_diffrn_reflns_limit_h_min -29
_diffrn_reflns_limit_k_max 29
_diffrn_reflns_limit_k_min -26
_diffrn_reflns_limit_l_max 23
_diffrn_reflns_limit_l_min -23
_diffrn_reflns_number 55256
_diffrn_reflns_point_group_measured_fraction_full 0.278
_diffrn_reflns_point_group_measured_fraction_max 0.935
_diffrn_reflns_theta_full 67.679
_diffrn_reflns_theta_max 38.089
_diffrn_reflns_theta_min 2.006
_exptl_absorpt_coefficient_mu 0.883
_exptl_absorpt_correction_T_max 0.8643
_exptl_absorpt_correction_T_min 0.8226
_exptl_absorpt_correction_type multi-scan
_exptl_absorpt_process_details 'SADABS (Bruker, 2002)'
_exptl_crystal_colour colorless
_exptl_crystal_density_diffrn 0.501
_exptl_crystal_description block
_exptl_crystal_F_000 5392
_exptl_crystal_size_max 0.230
_exptl_crystal_size_mid 0.190
_exptl_crystal_size_min 0.170
_refine_diff_density_max 0.451
_refine_diff_density_min -0.434
_refine_diff_density_rms 0.052
_refine_ls_extinction_method none
_refine_ls_goodness_of_fit_ref 1.308
_refine_ls_hydrogen_treatment constr
_refine_ls_matrix_type full
_refine_ls_number_parameters 517
_refine_ls_number_reflns 6075
_refine_ls_number_restraints 963
_refine_ls_restrained_S_all 67.034
_refine_ls_R_factor_all 0.1811
_refine_ls_R_factor_gt 0.1268
_refine_ls_shift/su_max 0.001
_refine_ls_shift/su_mean 0.000
_refine_ls_structure_factor_coef Fsqd
_refine_ls_weighting_details 'w=1/[\s^2^(Fo^2^)+(0.2000P)^2^+1.0000sin\q] where P=(Fo^2^+2Fc^2^)/3'
_refine_ls_weighting_scheme calc
_refine_ls_wR_factor_gt 0.3274
_refine_ls_wR_factor_ref 0.3460
_reflns_Friedel_coverage 0.000
_reflns_number_gt 3793
_reflns_number_total 6075
_reflns_threshold_expression 'I > 2\s(I)'
_cod_data_source_file ja512311a_si_005.cif
_cod_data_source_block MOF-177-F
_cod_depositor_comments 'Adding full bibliography for 4123443--4123455.cif.'
_cod_original_cell_volume 36184(6)
_cod_database_code 4123449
_shelx_space_group_comment
;
The symmetry employed for this shelxl refinement is uniquely defined
by the following loop, which should always be used as a source of
symmetry information in preference to the above space-group names.
They are only intended as comments.
;
_shelx_estimated_absorpt_t_min 0.823
_shelx_estimated_absorpt_t_max 0.864

loop_
_space_group_symop_operation_xyz
'x, y, z'
'-y, x-y, z'
'-x+y, -x, z'
'-y, -x, -z+1/2'
'-x+y, y, -z+1/2'
'x, x-y, -z+1/2'
'-x, -y, -z'
'y, -x+y, -z'
'x-y, x, -z'
'y, x, z-1/2'
'x-y, -y, z-1/2'
'-x, -x+y, z-1/2'

loop_
_atom_site_label
_atom_site_type_symbol
_atom_site_fract_x
_atom_site_fract_y
_atom_site_fract_z
_atom_site_U_iso_or_equiv
_atom_site_adp_type
_atom_site_occupancy
_atom_site_site_symmetry_order
_atom_site_calc_flag
_atom_site_refinement_flags_posn
_atom_site_refinement_flags_adp
_atom_site_refinement_flags_occupancy
_atom_site_disorder_assembly
_atom_site_disorder_group
Zn1 Zn 0.63325(6) 0.85832(6) 0.73877(7) 0.0982(12) Uani 0.808(4) 1 d D . P A 1
Zn2 Zn 0.70235(7) 0.84200(8) 0.69821(8) 0.1261(14) Uani 0.808(4) 1 d D . P A 1
Zn3 Zn 0.37702(10) 0.71901(10) 0.21812(10) 0.0938(15) Uani 0.5 1 d D . P . .
Zn4 Zn 0.3333 0.6667 0.30640(18) 0.0671(18) Uani 0.5 3 d DS T P . .
O1 O 0.6647(3) 0.83234(14) 0.7500 0.107(4) Uani 1 2 d S T P . .
O2 O 0.3333 0.6667 0.2500 0.107(4) Uani 1 6 d S T P . .
O5 O 0.7384(3) 1.0951(3) 0.2731(4) 0.151(4) Uani 0.808(4) 1 d D . P A 1
O6 O 0.7906(3) 1.0935(3) 0.3196(4) 0.151(4) Uani 0.808(4) 1 d D . P A 1
O3 O 0.6783(3) 0.8544(3) 0.6453(3) 0.206(5) Uani 0.808(4) 1 d D U P A 1
O4 O 0.6286(4) 0.8715(4) 0.6757(2) 0.206(5) Uani 0.808(4) 1 d D U P A 1
O9 O 0.5768(3) 0.82002(14) 0.7544(5) 0.146(5) Uani 0.808(4) 1 d D U P A 1
O10 O 0.7585(4) 0.8725(5) 0.7105(3) 0.222(9) Uani 0.808(4) 1 d D U P A 1
F18 F 0.6885(4) 1.0086(4) 0.2624(2) 0.345(10) Uani 1 1 d D U . . .
F16 F 0.7410(4) 1.0756(3) 0.3986(3) 0.303(8) Uani 1 1 d D U . . .
F3 F 0.7072(3) 0.9157(4) 0.5821(5) 0.410(13) Uani 1 1 d D U . . .
F7 F 0.5674(4) 0.8307(4) 0.6134(4) 0.329(8) Uani 1 1 d D U . . .
F25 F 0.4600(4) 0.7252(3) 0.3814(5) 0.209(9) Uani 0.600(10) 1 d D U P B 1
F23 F 0.4558(5) 0.8319(4) 0.2963(4) 0.267(12) Uani 0.600(10) 1 d D U P B 1
F23A F 0.4224(5) 0.7630(8) 0.4107(6) 0.30(2) Uani 0.400(10) 1 d D U P B 2
F25A F 0.4956(8) 0.7923(9) 0.2713(3) 0.279(17) Uani 0.400(10) 1 d D U P B 2
F30 F 0.5099(3) 0.8014(4) 0.6986(5) 0.378(11) Uani 1 1 d D U . . .
F37 F 0.8214(3) 0.8554(3) 0.7175(6) 0.480(17) Uani 1 1 d D U . . .
C10 C 0.6296(4) 0.9344(3) 0.3992(4) 0.189(8) Uani 1 1 d G U . . .
C9 C 0.6387(3) 0.9278(3) 0.4422(4) 0.176(7) Uani 1 1 d G U . . .
H9 H 0.6630 0.9475 0.4558 0.211 Uiso 1 1 calc R U . . .
C8 C 0.6113(4) 0.8918(4) 0.4647(3) 0.171(7) Uani 1 1 d G U . . .
C13 C 0.5749(4) 0.8623(3) 0.4444(4) 0.190(8) Uani 1 1 d G U . . .
H13 H 0.5566 0.8382 0.4595 0.227 Uiso 1 1 calc R U . . .
C12 C 0.5658(3) 0.8689(3) 0.4014(4) 0.173(7) Uani 1 1 d G U . . .
C11 C 0.5931(4) 0.9049(4) 0.3789(3) 0.219(9) Uani 1 1 d G U . . .
H11 H 0.5870 0.9093 0.3502 0.263 Uiso 1 1 calc R U . . .
C14 C 0.6595(4) 0.9717(3) 0.3740(4) 0.235(10) Uani 1 1 d G U . . .
C15 C 0.6869(4) 1.0066(4) 0.3980(2) 0.267(11) Uani 1 1 d G U . . .
H15 H 0.6864 1.0060 0.4289 0.320 Uiso 1 1 calc R U . . .
C16 C 0.7152(3) 1.0426(3) 0.3760(4) 0.279(12) Uani 1 1 d DG U . . .
C17 C 0.7160(3) 1.0436(3) 0.3299(4) 0.198(8) Uani 1 1 d DG U . . .
C18 C 0.6886(4) 1.0086(4) 0.3059(2) 0.299(13) Uani 1 1 d DG U . . .
C19 C 0.6603(4) 0.9727(3) 0.3279(4) 0.274(11) Uani 1 1 d G U . . .
H19 H 0.6419 0.9493 0.3119 0.328 Uiso 1 1 calc R U . . .
C5 C 0.6168(4) 0.8854(4) 0.5128(3) 0.243(10) Uani 1 1 d G U . . .
C6 C 0.5860(3) 0.8602(4) 0.5427(5) 0.292(12) Uani 1 1 d G U . . .
H6 H 0.5582 0.8473 0.5342 0.351 Uiso 1 1 calc R U . . .
C7 C 0.5965(4) 0.8543(3) 0.5852(4) 0.286(12) Uani 1 1 d DG U . . .
C2 C 0.6379(5) 0.8735(4) 0.5978(3) 0.210(7) Uani 1 1 d DG U . . .
C3 C 0.6688(3) 0.8987(3) 0.5680(5) 0.271(11) Uani 1 1 d DG U . . .
C4 C 0.6583(4) 0.9046(3) 0.5255(4) 0.258(10) Uani 1 1 d G U . . .
H4 H 0.6789 0.9214 0.5055 0.310 Uiso 1 1 calc R U . . .
C21 C 0.5243(2) 0.8354(3) 0.3799(2) 0.169(6) Uani 1 1 d DG U . . .
C22 C 0.5053(3) 0.8467(2) 0.3475(3) 0.206(12) Uani 0.600(10) 1 d G U P B 1
H22 H 0.5161 0.8745 0.3402 0.247 Uiso 0.600(10) 1 calc R U P B 1
C23 C 0.4701(3) 0.8164(3) 0.3258(2) 0.217(13) Uani 0.600(10) 1 d DG U P B 1
C24 C 0.4540(2) 0.7748(3) 0.3367(3) 0.179(6) Uani 1 1 d DG U . B .
C25 C 0.4730(3) 0.7635(2) 0.3692(3) 0.178(10) Uani 0.600(10) 1 d DG U P B 1
C26 C 0.5081(3) 0.7938(3) 0.3908(3) 0.182(11) Uani 0.600(10) 1 d G U P B 1
H26 H 0.5208 0.7863 0.4125 0.218 Uiso 0.600(10) 1 calc R U P B 1
C22A C 0.4877(3) 0.8118(4) 0.4035(2) 0.187(9) Uani 0.400(10) 1 d D U P B 2
H22A H 0.4867 0.8165 0.4336 0.224 Uiso 0.400(10) 1 calc R U P B 2
C23A C 0.4528(2) 0.7810(4) 0.3820(3) 0.187(9) Uani 0.400(10) 1 d D U P B 2
C25A C 0.4910(3) 0.7973(5) 0.3135(2) 0.187(9) Uani 0.400(10) 1 d D U P B 2
C26A C 0.5257(3) 0.8287(5) 0.3347(3) 0.187(9) Uani 0.400(10) 1 d D U P B 2
H26A H 0.5498 0.8453 0.3187 0.224 Uiso 0.400(10) 1 calc R U P B 2
C20 C 0.7509(2) 1.0807(3) 0.3076(3) 0.142(6) Uani 1 1 d D U . . .
C1 C 0.6453(3) 0.8604(3) 0.6423(2) 0.207(8) Uani 1 1 d D U . . .
C27 C 0.4184(3) 0.7414(2) 0.3111(3) 0.174(7) Uani 1 1 d D U . . .
C34 C 0.3546(2) 0.7092(5) 0.7500 0.153(9) Uani 1 2 d DS TU P . .
H34 H 0.3690 0.7380 0.7500 0.184 Uiso 1 2 calc R U P . .
C33 C 0.3777(4) 0.6888(2) 0.7500 0.153(9) Uani 1 2 d DS TU P . .
C32 C 0.42313(19) 0.71156(10) 0.7500 0.243(13) Uani 1 2 d DS TU P . .
C31 C 0.44472(19) 0.7469(2) 0.7235(3) 0.285(8) Uani 1 1 d D U . . .
H31 H 0.4303 0.7560 0.7060 0.342 Uiso 1 1 calc R U . . .
C30 C 0.48824(19) 0.7685(2) 0.7234(3) 0.285(8) Uani 1 1 d D U . . .
C29 C 0.50983(19) 0.75492(10) 0.7500 0.188(8) Uani 1 2 d DS TU P A .
C28 C 0.5564(2) 0.77818(10) 0.7500 0.152(10) Uani 1 2 d DS TU P . .
C41 C 0.9808(3) 0.9616(6) 0.7500 0.191(11) Uani 1 2 d DS TU P . .
H41 H 0.9664 0.9327 0.7500 0.229 Uiso 1 2 calc R U P . .
C40 C 0.9528(3) 0.97641(17) 0.7500 0.176(11) Uani 1 2 d DS TU P . .
C39 C 0.91020(19) 0.95510(10) 0.7500 0.256(14) Uani 1 2 d DS TU P . .
C38 C 0.88860(19) 0.91481(17) 0.7329(4) 0.282(11) Uani 1 1 d D U . . .
H38 H 0.9031 0.9025 0.7215 0.338 Uiso 1 1 calc R U . . .
C37 C 0.84509(19) 0.89304(15) 0.7329(3) 0.270(10) Uani 1 1 d D U . . .
C36 C 0.82349(19) 0.91175(10) 0.7500 0.244(12) Uani 1 2 d DS TU P A .
C35 C 0.7770(2) 0.88848(10) 0.7500 0.228(16) Uani 1 2 d DS TU P . .
Zn1A Zn 0.6277(3) 0.7924(3) 0.7067(3) 0.149(6) Uani 0.192(4) 1 d D . P A 2
Zn2A Zn 0.6979(3) 0.8895(4) 0.7214(3) 0.146(6) Uani 0.192(4) 1 d D . P A 2
O7 O 0.4049(5) 0.7478(4) 0.2731(3) 0.126(4) Uani 0.5 1 d D . P B 1
O8 O 0.3851(3) 0.7120(4) 0.3311(4) 0.126(4) Uani 0.5 1 d D . P B 1
O8A O 0.4242(4) 0.7096(3) 0.3044(5) 0.126(4) Uani 0.5 1 d D . P B 2
O7A O 0.3943(3) 0.7580(3) 0.3114(5) 0.126(4) Uani 0.5 1 d D . P B 2
O5A O 0.7735(7) 1.0717(6) 0.2793(8) 0.151(4) Uani 0.192(4) 1 d D . P A 2
O6A O 0.7471(7) 1.1146(4) 0.3150(11) 0.151(4) Uani 0.192(4) 1 d D . P A 2
O3A O 0.6802(6) 0.8924(5) 0.6598(5) 0.206(5) Uani 0.192(4) 1 d D U P A 2
O4A O 0.6198(7) 0.8204(4) 0.6544(6) 0.206(5) Uani 0.192(4) 1 d D U P A 2
O10A O 0.7522(7) 0.9093(4) 0.744(2) 0.222(9) Uani 0.192(4) 1 d D . P A 2
O9A O 0.5739(4) 0.7871(10) 0.7091(2) 0.146(5) Uani 0.192(4) 1 d D . P A 2

loop_
_atom_site_aniso_label
_atom_site_aniso_U_11
_atom_site_aniso_U_22
_atom_site_aniso_U_33
_atom_site_aniso_U_23
_atom_site_aniso_U_13
_atom_site_aniso_U_12
Zn1 0.085(2) 0.115(2) 0.091(2) -0.0073(14) -0.0084(13) 0.0466(16)
Zn2 0.088(2) 0.183(3) 0.098(2) 0.0082(17) 0.0168(14) 0.0603(19)
Zn3 0.098(3) 0.101(3) 0.094(3) 0.020(2) 0.015(2) 0.059(2)
Zn4 0.052(2) 0.052(2) 0.097(4) 0.000 0.000 0.0260(12)
O1 0.046(7) 0.105(8) 0.151(11) 0.000(8) 0.000 0.023(4)
O2 0.046(7) 0.105(8) 0.151(11) 0.000(8) 0.000 0.023(4)
O5 0.169(9) 0.117(7) 0.133(8) 0.043(6) -0.004(7) 0.046(6)
O6 0.169(9) 0.117(7) 0.133(8) 0.043(6) -0.004(7) 0.046(6)
O3 0.309(13) 0.174(8) 0.078(7) 0.015(6) -0.063(8) 0.078(8)
O4 0.309(13) 0.174(8) 0.078(7) 0.015(6) -0.063(8) 0.078(8)
O9 0.080(8) 0.139(12) 0.259(16) -0.046(11) -0.022(10) 0.084(8)
O10 0.118(11) 0.155(16) 0.42(3) 0.080(15) 0.076(13) 0.091(11)
F18 0.380(16) 0.262(13) 0.110(7) 0.049(8) -0.065(10) -0.050(12)
F16 0.287(15) 0.238(12) 0.161(10) 0.003(8) -0.019(9) -0.034(10)
F3 0.340(13) 0.337(18) 0.231(14) 0.060(13) -0.134(11) -0.071(14)
F7 0.322(13) 0.381(19) 0.200(13) 0.097(12) 0.007(11) 0.113(14)
F25 0.189(15) 0.109(10) 0.226(18) 0.022(11) -0.092(13) -0.003(10)
F23 0.36(2) 0.139(13) 0.184(17) 0.013(11) -0.133(16) 0.040(14)
F23A 0.28(2) 0.22(3) 0.160(18) 0.00(2) 0.002(16) -0.05(2)
F25A 0.23(3) 0.32(3) 0.167(16) -0.11(2) -0.028(13) 0.05(2)
F30 0.172(11) 0.325(18) 0.58(3) 0.202(16) 0.052(13) 0.084(11)
F37 0.123(10) 0.252(15) 1.00(5) -0.23(2) 0.029(16) 0.047(10)
C10 0.209(17) 0.111(13) 0.134(13) 0.037(11) -0.022(12) -0.005(10)
C9 0.194(15) 0.117(12) 0.105(12) 0.021(10) -0.007(10) -0.007(10)
C8 0.199(17) 0.096(13) 0.128(13) 0.031(9) -0.019(10) 0.006(10)
C13 0.206(16) 0.098(12) 0.144(14) 0.046(11) -0.035(12) -0.014(10)
C12 0.190(15) 0.092(11) 0.141(13) 0.047(10) -0.024(11) -0.001(10)
C11 0.236(19) 0.114(14) 0.146(14) 0.047(10) -0.043(12) -0.032(12)
C14 0.27(2) 0.173(15) 0.136(13) 0.055(13) -0.003(15) 0.017(13)
C15 0.27(2) 0.218(17) 0.118(13) 0.070(11) -0.025(13) -0.020(14)
C16 0.26(2) 0.239(17) 0.117(10) 0.063(11) -0.043(14) -0.041(15)
C17 0.230(17) 0.173(13) 0.103(9) 0.040(9) 0.012(11) 0.035(11)
C18 0.31(2) 0.219(18) 0.130(10) 0.034(11) 0.016(16) -0.044(15)
C19 0.31(2) 0.197(16) 0.140(12) 0.053(12) -0.021(16) -0.007(14)
C5 0.30(2) 0.19(2) 0.161(15) 0.057(13) -0.050(13) 0.070(18)
C6 0.300(18) 0.27(2) 0.166(16) 0.075(16) -0.084(13) 0.036(17)
C7 0.301(14) 0.28(2) 0.165(16) 0.093(16) -0.066(12) 0.062(18)
C2 0.299(12) 0.207(17) 0.108(12) 0.019(11) -0.041(11) 0.115(14)
C3 0.310(14) 0.215(19) 0.137(15) 0.030(14) -0.063(11) 0.018(17)
C4 0.311(18) 0.231(19) 0.149(14) 0.063(15) -0.036(13) 0.074(17)
C21 0.226(13) 0.086(9) 0.118(10) -0.006(9) -0.041(9) 0.022(9)
C22 0.27(2) 0.090(13) 0.15(2) -0.004(15) -0.084(16) 0.011(14)
C23 0.28(2) 0.081(12) 0.15(2) 0.000(15) -0.095(16) -0.011(15)
C24 0.243(13) 0.084(9) 0.119(10) -0.007(8) -0.042(8) 0.013(9)
C25 0.20(2) 0.097(12) 0.17(2) 0.003(15) -0.024(14) 0.023(14)
C26 0.22(2) 0.087(12) 0.18(2) 0.000(15) -0.045(15) 0.030(14)
C22A 0.220(13) 0.140(14) 0.109(10) 0.006(10) -0.052(9) 0.021(10)
C23A 0.220(13) 0.140(14) 0.109(10) 0.006(10) -0.052(9) 0.021(10)
C25A 0.220(13) 0.140(14) 0.109(10) 0.006(10) -0.052(9) 0.021(10)
C26A 0.220(13) 0.140(14) 0.109(10) 0.006(10) -0.052(9) 0.021(10)
C20 0.125(13) 0.169(13) 0.104(12) -0.017(10) 0.043(10) 0.052(11)
C1 0.292(17) 0.208(14) 0.104(11) 0.001(10) -0.053(12) 0.112(13)
C27 0.234(15) 0.066(12) 0.174(14) -0.055(11) -0.042(12) 0.038(10)
C34 0.092(11) 0.082(18) 0.28(3) 0.000 -0.027(16) 0.041(9)
C33 0.11(2) 0.078(10) 0.28(2) 0.014(16) 0.000 0.055(11)
C32 0.055(15) 0.26(3) 0.34(3) 0.047(18) 0.000 0.028(7)
C31 0.096(9) 0.273(17) 0.41(2) 0.081(12) 0.002(13) 0.038(11)
C30 0.096(9) 0.273(17) 0.41(2) 0.081(12) 0.002(13) 0.038(11)
C29 0.111(13) 0.204(16) 0.22(2) -0.035(11) 0.000 0.055(7)
C28 0.121(14) 0.23(2) 0.064(14) -0.036(16) 0.000 0.060(7)
C41 0.092(11) 0.075(14) 0.40(3) 0.000 -0.041(18) 0.037(7)
C40 0.08(2) 0.068(10) 0.38(3) 0.039(16) 0.000 0.042(11)
C39 0.061(16) 0.19(2) 0.47(4) 0.04(2) 0.000 0.030(8)
C38 0.063(10) 0.196(19) 0.56(3) 0.03(2) 0.005(17) 0.045(11)
C37 0.071(10) 0.124(14) 0.62(3) 0.021(16) -0.012(15) 0.050(10)
C36 0.074(13) 0.090(12) 0.56(4) 0.027(15) 0.000 0.037(6)
C35 0.078(13) 0.093(16) 0.51(5) 0.03(3) 0.000 0.039(7)
Zn1A 0.125(10) 0.139(10) 0.113(11) -0.049(8) 0.002(7) 0.014(8)
Zn2A 0.146(11) 0.207(13) 0.140(11) -0.070(9) -0.072(8) 0.129(10)
O7 0.100(7) 0.103(8) 0.098(8) -0.018(6) -0.014(6) -0.008(6)
O8 0.100(7) 0.103(8) 0.098(8) -0.018(6) -0.014(6) -0.008(6)
O8A 0.100(7) 0.103(8) 0.098(8) -0.018(6) -0.014(6) -0.008(6)
O7A 0.100(7) 0.103(8) 0.098(8) -0.018(6) -0.014(6) -0.008(6)
O5A 0.169(9) 0.117(7) 0.133(8) 0.043(6) -0.004(7) 0.046(6)
O6A 0.169(9) 0.117(7) 0.133(8) 0.043(6) -0.004(7) 0.046(6)
O3A 0.309(13) 0.174(8) 0.078(7) 0.015(6) -0.063(8) 0.078(8)
O4A 0.309(13) 0.174(8) 0.078(7) 0.015(6) -0.063(8) 0.078(8)
O10A 0.118(11) 0.155(16) 0.42(3) 0.080(15) 0.076(13) 0.091(11)
O9A 0.080(8) 0.139(12) 0.259(16) -0.046(11) -0.022(10) 0.084(8)

loop_
_atom_type_symbol
_atom_type_description
_atom_type_scat_dispersion_real
_atom_type_scat_dispersion_imag
_atom_type_scat_source
C C 0.0181 0.0091 'International Tables Vol C Tables 4.2.6.8 and 6.1.1.4'
H H 0.0000 0.0000 'International Tables Vol C Tables 4.2.6.8 and 6.1.1.4'
N N 0.0311 0.0180 'International Tables Vol C Tables 4.2.6.8 and 6.1.1.4'
O O 0.0492 0.0322 'International Tables Vol C Tables 4.2.6.8 and 6.1.1.4'
F F 0.0727 0.0534 'International Tables Vol C Tables 4.2.6.8 and 6.1.1.4'
Zn Zn -1.5491 0.6778 'International Tables Vol C Tables 4.2.6.8 and 6.1.1.4'

loop_
_geom_angle_atom_site_label_1
_geom_angle_atom_site_label_2
_geom_angle_atom_site_label_3
_geom_angle
_geom_angle_site_symmetry_1
_geom_angle_site_symmetry_3
O5 Zn1 O1 118.9(3) 11_676 .
O5 Zn1 O9 100.9(5) 11_676 .
O1 Zn1 O9 107.7(4) . .
O5 Zn1 O4 107.3(5) 11_676 .
O1 Zn1 O4 116.8(3) . .
O9 Zn1 O4 102.7(6) . .
O10 Zn2 O6 100.9(6) . 9_656
O10 Zn2 O1 115.4(4) . .
O6 Zn2 O1 109.2(3) 9_656 .
O10 Zn2 O3 121.2(5) . .
O6 Zn2 O3 100.1(5) 9_656 .
O1 Zn2 O3 108.0(3) . .
O7A Zn3 O8A 118.1(6) 5 6_565
O7 Zn3 O7 84.3(8) . 5
O7A Zn3 O2 122.7(4) 5 .
O7 Zn3 O2 94.3(4) . .
O8A Zn3 O2 113.6(5) 6_565 .
O7 Zn3 O2 91.9(4) 5 .
O7 Zn3 O8 141.7(7) . 5
O7 Zn3 O8 57.4(4) 5 5
O2 Zn3 O8 88.9(4) . 5
O7 Zn3 O8 133.8(6) . 6_565
O7 Zn3 O8 141.9(5) 5 6_565
O2 Zn3 O8 86.3(4) . 6_565
O8 Zn3 O8 84.5(6) 5 6_565
O2 Zn4 O8 112.2(4) . 3_565
O2 Zn4 O8 112.2(4) . .
O8 Zn4 O8 106.6(4) 3_565 .
O2 Zn4 O8 112.2(4) . 2_665
Zn3 Zn4 O8 75.2(5) 5 2_665
Zn3 Zn4 O8 177.8(6) 6_565 2_665
Zn3 Zn4 O8 71.6(5) 4_665 2_665
O8 Zn4 O8 106.6(4) 3_565 2_665
O8 Zn4 O8 106.6(4) . 2_665
Zn1 O1 Zn1 115.0(5) 6_566 .
Zn1A O1 Zn1A 104.2(7) . 6_566
Zn1 O1 Zn2 108.96(10) 6_566 .
Zn1 O1 Zn2 109.01(10) . .
Zn1 O1 Zn2 109.01(10) 6_566 6_566
Zn1 O1 Zn2 108.96(10) . 6_566
Zn2 O1 Zn2 105.5(4) . 6_566
Zn1A O1 Zn2A 107.5(4) . 6_566
Zn1A O1 Zn2A 110.1(3) 6_566 6_566
Zn1A O1 Zn2A 110.1(3) . .
Zn1A O1 Zn2A 107.5(4) 6_566 .
Zn2A O1 Zn2A 116.8(7) 6_566 .
Zn4 O2 Zn4 180.0 4_665 .
Zn4 O2 Zn3 117.99(9) 4_665 5
Zn4 O2 Zn3 62.01(9) . 5
Zn4 O2 Zn3 62.02(9) 4_665 .
Zn4 O2 Zn3 117.99(9) . .
Zn3 O2 Zn3 69.09(17) 5 .
Zn4 O2 Zn3 117.98(9) 4_665 6_565
Zn4 O2 Zn3 62.01(9) . 6_565
Zn3 O2 Zn3 99.77(12) 5 6_565
Zn3 O2 Zn3 93.13(17) . 6_565
Zn4 O2 Zn3 62.02(9) 4_665 2_665
Zn4 O2 Zn3 117.99(9) . 2_665
Zn3 O2 Zn3 93.13(17) 5 2_665
Zn3 O2 Zn3 99.77(12) . 2_665
Zn3 O2 Zn3 164.35(16) 6_565 2_665
Zn4 O2 Zn3 117.99(9) 4_665 4_665
Zn4 O2 Zn3 62.01(9) . 4_665
Zn3 O2 Zn3 99.77(12) 5 4_665
Zn3 O2 Zn3 164.35(16) . 4_665
Zn3 O2 Zn3 99.77(12) 6_565 4_665
Zn3 O2 Zn3 69.09(17) 2_665 4_665
Zn4 O2 Zn3 62.01(9) 4_665 3_565
Zn4 O2 Zn3 117.99(9) . 3_565
Zn3 O2 Zn3 164.35(16) 5 3_565
Zn3 O2 Zn3 99.77(12) . 3_565
Zn3 O2 Zn3 69.09(17) 6_565 3_565
Zn3 O2 Zn3 99.77(12) 2_665 3_565
Zn3 O2 Zn3 93.13(17) 4_665 3_565
C20 O5 Zn1 123.6(6) . 11_675
C20 O6 Zn2 132.1(6) . 8_566
C1 O3 Zn2 129.7(5) . .
C1 O4 Zn1 121.5(6) . .
C28 O9 Zn1 127.5(7) . .
C35 O10 Zn2 127.9(9) . .
C9 C10 C11 120.0 . .
C9 C10 C14 120.5(10) . .
C11 C10 C14 119.5(10) . .
C8 C9 C10 120.0 . .
C9 C8 C13 120.0 . .
C9 C8 C5 122.3(10) . .
C13 C8 C5 117.3(10) . .
C8 C13 C12 120.0 . .
C13 C12 C11 120.0 . .
C13 C12 C21 118.5(8) . .
C11 C12 C21 121.5(8) . .
C12 C11 C10 120.0 . .
C15 C14 C19 120.0 . .
C15 C14 C10 117.8(10) . .
C19 C14 C10 122.2(10) . .
C14 C15 C16 120.0 . .
F16 C16 C17 120.0(11) . .
F16 C16 C15 120.0(11) . .
C17 C16 C15 120.0 . .
C18 C17 C16 120.0 . .
C18 C17 C20 121.5(10) . .
C16 C17 C20 117.9(10) . .
F18 C18 C17 121.5(11) . .
F18 C18 C19 118.5(11) . .
C17 C18 C19 120.0 . .
C18 C19 C14 120.0 . .
C6 C5 C4 120.0 . .
C6 C5 C8 126.9(11) . .
C4 C5 C8 112.8(11) . .
C5 C6 C7 120.0 . .
F7 C7 C2 120.0(14) . .
F7 C7 C6 120.0(14) . .
C2 C7 C6 120.0 . .
C7 C2 C3 120.0 . .
C7 C2 C1 114.5(12) . .
C3 C2 C1 125.0(12) . .
F3 C3 C4 123.3(14) . .
F3 C3 C2 116.7(14) . .
C4 C3 C2 120.0 . .
C3 C4 C5 120.0 . .
C22 C21 C26 120.0 . .
C22A C21 C26A 119.99(4) . .
C22 C21 C12 120.1(8) . .
C26 C21 C12 119.7(8) . .
C22A C21 C12 123.9(7) . .
C26A C21 C12 116.0(7) . .
C21 C22 C23 120.0 . .
F23 C23 C24 127.2(10) . .
F23 C23 C22 112.8(10) . .
C24 C23 C22 120.0 . .
C23 C24 C25 120.0 . .
C23A C24 C25A 119.91(7) . .
C23 C24 C27 120.9(8) . .
C25 C24 C27 118.9(8) . .
C23A C24 C27 123.7(7) . .
C25A C24 C27 116.0(7) . .
F25 C25 C26 115.9(10) . .
F25 C25 C24 124.1(10) . .
C26 C25 C24 120.0 . .
C25 C26 C21 120.0 . .
C23A C22A C21 120.00(5) . .
F23A C23A C22A 109.0(11) . .
F23A C23A C24 131.0(11) . .
C22A C23A C24 119.96(6) . .
F25A C25A C24 124.2(13) . .
F25A C25A C26A 115.8(13) . .
C24 C25A C26A 119.90(9) . .
C21 C26A C25A 119.95(8) . .
O6 C20 O5 126.5(7) . .
O5A C20 O6A 134.5(7) . .
O6 C20 C17 119.5(9) . .
O5 C20 C17 113.5(8) . .
O5A C20 C17 114.3(12) . .
O6A C20 C17 109.9(11) . .
O3 C1 O4 126.5(7) . .
O3A C1 O4A 134.4(7) . .
O3 C1 C2 116.3(8) . .
O4 C1 C2 112.1(7) . .
O3A C1 C2 108.1(8) . .
O4A C1 C2 117.1(9) . .
O7 C27 O8 105.1(11) . .
O7A C27 O8A 151.0(7) . .
O7A C27 C24 97.7(7) . .
O7 C27 C24 123.7(8) . .
O8 C27 C24 121.8(7) . .
O8A C27 C24 110.5(7) . .
C33 C34 C33 124(2) . 2_665
C34 C33 C34 116(2) . 6_566
C34 C33 C32 122.1(10) . .
C34 C33 C32 122.1(10) 6_566 .
C31 C32 C31 120.29(6) 6_566 .
C31 C32 C33 119.85(3) 6_566 .
C31 C32 C33 119.85(3) . .
C32 C31 C30 119.85(4) . .
F30 C30 C29 117.9(6) . .
F30 C30 C31 122.3(6) . .
C29 C30 C31 119.85(4) . .
C30 C29 C30 120.29(6) 6_566 .
C30 C29 C28 119.85(3) 6_566 .
C30 C29 C28 119.85(3) . .
O9A C28 O9A 130.7(14) 6_566 .
O9 C28 O9 121.7(9) . 6_566
O9 C28 C29 119.2(4) . .
O9A C28 C29 114.7(7) 6_566 .
O9A C28 C29 114.7(7) . .
O9 C28 C29 119.2(5) 6_566 .
C40 C41 C40 140(2) . 2_765
C41 C40 C41 100(2) 3_675 .
C41 C40 C39 130.0(11) 3_675 .
C41 C40 C39 130.0(11) . .
C38 C39 C38 120.29(6) 6_566 .
C38 C39 C40 119.86(3) 6_566 .
C38 C39 C40 119.86(3) . .
C39 C38 C37 119.86(4) . .
F37 C37 C36 114.6(6) . .
F37 C37 C38 125.6(6) . .
C36 C37 C38 119.86(4) . .
C37 C36 C37 120.29(6) . 6_566
C37 C36 C35 119.86(3) . .
C37 C36 C35 119.86(3) 6_566 .
O10 C35 O10 128.0(13) . 6_566
O10 C35 C36 116.0(6) . .
O10 C35 C36 116.0(7) 6_566 .
C36 C35 O10A 122.5(8) . 6_566
C36 C35 O10A 122.5(8) . .
O10A C35 O10A 114.9(16) 6_566 .
O6A Zn1A O9A 118.7(12) 9_656 .
O6A Zn1A O1 124.7(7) 9_656 .
O9A Zn1A O1 110.9(9) . .
O6A Zn1A O4A 107.1(14) 9_656 .
O9A Zn1A O4A 70.3(9) . .
O1 Zn1A O4A 111.4(6) . .
O6A Zn1A Zn1A 141.6(12) 9_656 6_566
O9A Zn1A Zn1A 75.4(7) . 6_566
O1 Zn1A Zn1A 37.9(4) . 6_566
O4A Zn1A Zn1A 111.3(10) . 6_566
O10A Zn2A O3A 129(2) . .
O10A Zn2A O1 103.2(10) . .
O3A Zn2A O1 114.0(6) . .
O10A Zn2A O5A 76.1(18) . 11_676
O3A Zn2A O5A 127.8(12) . 11_676
O1 Zn2A O5A 98.9(6) . 11_676
C27 O7 Zn3 141.0(11) . .
C27 O7 Zn3 103.5(9) . 5
Zn3 O7 Zn3 70.7(4) . 5
C27 O8 Zn4 130.6(7) . .
C27 O8 Zn3 91.8(8) . 5
Zn4 O8 Zn3 54.0(3) . 5
C27 O8 Zn3 94.8(8) . 6_565
Zn4 O8 Zn3 52.2(3) . 6_565
Zn3 O8 Zn3 83.9(4) 5 6_565
C27 O8A Zn3 117.5(7) . 6_565
C27 O7A Zn3 107.9(6) . 5
C20 O5A Zn2A 124.5(14) . 11_675
C20 O6A Zn1A 113.8(11) . 8_566
C1 O3A Zn2A 120.7(7) . .
C1 O4A Zn1A 125.6(8) . .
C35 O10A Zn2A 131.6(18) . .
C28 O9A Zn1A 114.2(8) . .

loop_
_geom_bond_atom_site_label_1
_geom_bond_atom_site_label_2
_geom_bond_distance
_geom_bond_site_symmetry_2
Zn1 O5 1.888(10) 11_676
Zn1 O1 1.884(5) .
Zn1 O9 1.915(9) .
Zn1 O4 1.992(6) .
Zn2 O10 1.851(11) .
Zn2 O6 1.902(10) 9_656
Zn2 O1 2.008(6) .
Zn2 O3 1.992(6) .
Zn3 Zn4 1.954(4) 4_665
Zn3 O7A 1.965(7) 5
Zn3 O7 1.966(7) .
Zn3 O8A 1.966(7) 6_565
Zn3 O7 2.047(16) 5
Zn3 O2 2.049(3) .
Zn3 O8 2.293(16) 5
Zn3 O8 2.393(15) 6_565
Zn4 O2 1.700(5) .
Zn4 O8 1.965(7) 3_565
Zn4 O8 1.965(7) .
Zn4 O8 1.966(7) 2_665
O1 Zn1 1.884(5) 6_566
O1 Zn1A 1.939(10) .
O1 Zn1A 1.939(10) 6_566
O1 Zn2 2.008(6) 6_566
O1 Zn2A 2.041(13) 6_566
O1 Zn2A 2.041(13) .
O2 Zn4 1.700(5) 4_665
O2 Zn3 2.049(3) 5
O2 Zn3 2.049(3) 6_565
O2 Zn3 2.049(3) 2_665
O2 Zn3 2.049(3) 4_665
O2 Zn3 2.049(3) 3_565
O5 C20 1.356(4) .
O5 Zn1 1.888(10) 11_675
O6 C20 1.355(4) .
O6 Zn2 1.902(10) 8_566
O3 C1 1.355(4) .
O4 C1 1.355(4) .
O9 C28 1.355(4) .
O10 C35 1.356(4) .
F18 C18 1.311(4) .
F16 C16 1.311(4) .
F3 C3 1.311(4) .
F7 C7 1.311(4) .
F25 C25 1.311(4) .
F23 C23 1.311(4) .
F23A C23A 1.311(4) .
F25A C25A 1.311(4) .
F30 C30 1.311(4) .
F37 C37 1.311(4) .
C10 C9 1.3900 .
C10 C11 1.3900 .
C10 C14 1.484(10) .
C9 C8 1.3900 .
C8 C13 1.3900 .
C8 C5 1.501(11) .
C13 C12 1.3900 .
C12 C11 1.3900 .
C12 C21 1.561(10) .
C14 C15 1.3900 .
C14 C19 1.3900 .
C15 C16 1.3900 .
C16 C17 1.3900 .
C17 C18 1.3900 .
C17 C20 1.5001 .
C18 C19 1.3899 .
C5 C6 1.3900 .
C5 C4 1.3900 .
C6 C7 1.3900 .
C7 C2 1.3900 .
C2 C3 1.3900 .
C2 C1 1.4999(12) .
C3 C4 1.3900 .
C21 C22 1.3900 .
C21 C26 1.3900 .
C21 C22A 1.3901 .
C21 C26A 1.3902 .
C22 C23 1.3900 .
C23 C24 1.3900 .
C24 C25 1.3900 .
C24 C23A 1.3904 .
C24 C25A 1.3905 .
C24 C27 1.5001 .
C25 C26 1.3900 .
C22A C23A 1.3902(6) .
C25A C26A 1.3904(7) .
C20 O5A 1.356(4) .
C20 O6A 1.356(4) .
C1 O3A 1.356(4) .
C1 O4A 1.356(4) .
C27 O7A 1.320(8) .
C27 O7 1.320(8) .
C27 O8 1.320(8) .
C27 O8A 1.320(8) .
C34 C33 1.4006(6) .
C34 C33 1.4006(6) 2_665
C33 C34 1.4006(6) 6_566
C33 C32 1.465(14) .
C32 C31 1.3987(6) 6_566
C32 C31 1.3987(6) .
C31 C30 1.4029(7) .
C30 C29 1.3987(6) .
C29 C30 1.3987(6) 6_566
C29 C28 1.5000(13) .
C28 O9A 1.356(4) 6_566
C28 O9A 1.356(4) .
C28 O9 1.355(4) 6_566
C41 C40 1.4018(7) .
C41 C40 1.4018(8) 2_765
C40 C41 1.4017(7) 3_675
C40 C39 1.374(12) .
C39 C38 1.3987(6) 6_566
C39 C38 1.3987(6) .
C38 C37 1.4028(7) .
C37 C36 1.3987(6) .
C36 C37 1.3987(7) 6_566
C36 C35 1.5000(12) .
C35 O10 1.356(4) 6_566
C35 O10A 1.483(13) 6_566
C35 O10A 1.483(13) .
Zn1A O6A 1.90(2) 9_656
Zn1A O9A 1.915(9) .
Zn1A O4A 1.992(6) .
Zn2A O10A 1.90(3) .
Zn2A O3A 1.992(6) .
Zn2A O5A 2.22(2) 11_676
O7 Zn3 2.047(16) 5
O8 Zn3 2.293(16) 5
O8 Zn3 2.393(15) 6_565
O8A Zn3 1.966(7) 6_565
O7A Zn3 1.965(7) 5
O5A Zn2A 2.22(2) 11_675
O6A Zn1A 1.90(2) 8_566

loop_
_platon_squeeze_void_nr
_platon_squeeze_void_average_x
_platon_squeeze_void_average_y
_platon_squeeze_void_average_z
_platon_squeeze_void_volume
_platon_squeeze_void_count_electrons
_platon_squeeze_void_content
1 -0.009 -0.005 -0.001 27488 6773 ' '
